data_7021681
loop_
_publ_author_name
'Mohammadnezhad, Gholamhossein'
'B\"ohme, Michael'
'Geibig, Daniel'
'Burkhardt, Anja'
'G\"orls, Helmar'
'Plass, Winfried'

_publ_section_title
;
 Chiral vanadium(v) complexes with 2-aminoglucose Schiff-base ligands and
 their solution configurations: synthesis, structures, and DFT
 calculations.
;
_journal_issue 33
_journal_name_full 'Dalton transactions (Cambridge, England : 2003)'
_journal_page_first 11812
_journal_page_last 11823
_journal_paper_doi 10.1039/c3dt50890k
_journal_volume 42
_journal_year 2013
_chemical_absolute_configuration syn
_chemical_formula_moiety 'C29 H30 N O9 V, C H Cl3'
_chemical_formula_sum 'C30 H31 Cl3 N O9 V'
_chemical_formula_weight 706.85
_chemical_name_systematic
;
 ?
;
_space_group_crystal_system monoclinic
_space_group_IT_number 4
_space_group_name_Hall 'P 2yb'
_space_group_name_H-M_alt 'P 1 21 1'
_symmetry_space_group_name_Hall 'P 2yb'
_symmetry_space_group_name_H-M 'P 1 21 1'
_atom_sites_solution_hydrogens geom
_atom_sites_solution_primary direct
_atom_sites_solution_secondary difmap
_audit_creation_date 2013-05-12
_audit_creation_method
;
  Olex2 1.2
  (compiled Apr 23 2013 17:59:47, GUI svn.r4466)
;
_cell_angle_alpha 90
_cell_angle_beta 97.1380(10)
_cell_angle_gamma 90
_cell_formula_units_Z 2
_cell_length_a 6.10390(10)
_cell_length_b 18.2392(4)
_cell_length_c 14.3543(3)
_cell_measurement_temperature 133(2)
_cell_volume 1585.68(5)
_computing_cell_refinement DENZO
_computing_data_collection COLLECT
_computing_data_reduction DENZO
_computing_molecular_graphics
;
O. V. Dolomanov, L. J. Bourhis, R. J. Gildea, J. A. K. Howard and H. Puschmann,
OLEX2: a complete structure solution, refinement and analysis program.
J. Appl. Cryst. (2009). 42, 339-341.
;
_computing_publication_material
;
O. V. Dolomanov, L. J. Bourhis, R. J. Gildea, J. A. K. Howard and H. Puschmann,
OLEX2: a complete structure solution, refinement and analysis program.
J. Appl. Cryst. (2009). 42, 339-341.
;
_computing_structure_refinement
;
SHELXL, G.M. Sheldrick, Acta Cryst.
(2008). A64, 112-122
;
_computing_structure_solution
;
SHELXS, G.M. Sheldrick, Acta Cryst.
(2008). A64, 112-122
;
_diffrn_ambient_temperature 133.15
_diffrn_measured_fraction_theta_full 0.998
_diffrn_measured_fraction_theta_max 0.999
_diffrn_measurement_device_type KappaCCD
_diffrn_measurement_method 'phi- + omega-scan'
_diffrn_radiation_type MoK\a
_diffrn_radiation_wavelength 0.71073
_diffrn_reflns_av_R_equivalents 0.0191
_diffrn_reflns_av_unetI/netI 0.0287
_diffrn_reflns_Laue_measured_fraction_full 0.998
_diffrn_reflns_Laue_measured_fraction_max 0.999
_diffrn_reflns_limit_h_max 6
_diffrn_reflns_limit_h_min -7
_diffrn_reflns_limit_k_max 23
_diffrn_reflns_limit_k_min -23
_diffrn_reflns_limit_l_max 18
_diffrn_reflns_limit_l_min -18
_diffrn_reflns_number 10948
_diffrn_reflns_point_group_measured_fraction_full 0.944
_diffrn_reflns_point_group_measured_fraction_max 0.936
_diffrn_reflns_theta_full 25.242
_diffrn_reflns_theta_max 27.494
_diffrn_reflns_theta_min 2.652
_diffrn_source 'fine-focus sealed tube'
_exptl_absorpt_coefficient_mu 0.619
_exptl_absorpt_correction_type none
_exptl_crystal_colour red-brown
_exptl_crystal_density_diffrn 1.480
_exptl_crystal_description prism
_exptl_crystal_F_000 728
_exptl_crystal_size_max 0.6
_exptl_crystal_size_mid 0.6
_exptl_crystal_size_min 0.5
_refine_diff_density_max 0.312
_refine_diff_density_min -0.328
_refine_diff_density_rms 0.084
_refine_ls_abs_structure_details
;
 Flack x determined using 2935 quotients [(I+)-(I-)]/[(I+)+(I-)]
 (Parsons and Flack (2004), Acta Cryst. A60, s61).
;
_refine_ls_abs_structure_Flack 0.014(10)
_refine_ls_extinction_method none
_refine_ls_goodness_of_fit_ref 1.070
_refine_ls_hydrogen_treatment constr
_refine_ls_matrix_type full
_refine_ls_number_parameters 399
_refine_ls_number_reflns 6790
_refine_ls_number_restraints 1
_refine_ls_restrained_S_all 1.070
_refine_ls_R_factor_all 0.0269
_refine_ls_R_factor_gt 0.0257
_refine_ls_shift/su_max 0.001
_refine_ls_shift/su_mean 0.000
_refine_ls_structure_factor_coef Fsqd
_refine_ls_weighting_details 'w=1/[\s^2^(Fo^2^)+(0.0130P)^2^+0.7800P] where P=(Fo^2^+2Fc^2^)/3'
_refine_ls_weighting_scheme calc
_refine_ls_wR_factor_gt 0.0599
_refine_ls_wR_factor_ref 0.0607
_reflns_Friedel_coverage 0.817
_reflns_Friedel_fraction_full 0.887
_reflns_Friedel_fraction_max 0.869
_reflns_number_gt 6681
_reflns_number_total 6790
_reflns_threshold_expression 'I > 2\s(I)'
_cod_data_source_file c3dt50890k.txt
_cod_data_source_block fo4341
_cod_database_code 7021681
_olex2_refinement_description
;
1. Others
 Fixed Uiso: H1(0.023) H2(0.02) H3(0.018) H4(0.02) H5(0.022) H6A(0.031)
 H6B(0.031) H7(0.023) H9(0.03) H10(0.035) H11(0.033) H14A(0.035) H14B(0.035)
 H16(0.036) H17(0.045) H18(0.043) H19(0.044) H20(0.037) H21(0.022) H23(0.026)
 H24(0.031) H25(0.036) H26(0.037) H27(0.029) H28A(0.054) H28B(0.054)
 H28C(0.054) H29A(0.046) H29B(0.046) H29C(0.046) H1CL(0.034)
 Fixed X: H1(0.3171) H2(0.1488) H3(-0.1578) H4(0.1655) H5(0.172) H6A(0.4906)
 H6B(0.5169) H7(0.0207) H9(-0.0996) H10(-0.3464) H11(-0.6598) H14A(0.405)
 H14B(0.1986) H16(0.5233) H17(0.4805) H18(0.1639) H19(-0.1108) H20(-0.0712)
 H21(0.1908) H23(-0.3057) H24(-0.5144) H25(-0.3564) H26(0.0105) H27(0.2217)
 H28A(-0.7966) H28B(-0.5952) H28C(-0.7893) H29A(-1.031) H29B(-0.8279) H29C(-
 0.9827) H1CL(-0.2627)
 Fixed Y: H1(-0.3981) H2(-0.3286) H3(-0.4467) H4(-0.3884) H5(-0.5246) H6A(-
 0.4695) H6B(-0.5452) H7(-0.3653) H9(-0.3249) H10(-0.2623) H11(-0.2058) H14A(-
 0.526) H14B(-0.5796) H16(-0.4471) H17(-0.4023) H18(-0.4291) H19(-0.5022) H20(-
 0.5473) H21(-0.4598) H23(-0.4864) H24(-0.5563) H25(-0.6584) H26(-0.689) H27(-
 0.6187) H28A(-0.2081) H28B(-0.163) H28C(-0.1921) H29A(-0.1377) H29B(-0.1153)
 H29C(-0.1829) H1CL(-0.3235)
 Fixed Z: H1(-0.4016) H2(-0.5293) H3(-0.5706) H4(-0.6815) H5(-0.5781) H6A(-
 0.6924) H6B(-0.6347) H7(-0.3308) H9(-0.1816) H10(-0.1002) H11(-0.1804) H14A(-
 0.3676) H14B(-0.3624) H16(-0.2361) H17(-0.0872) H18(-0.0189) H19(-0.0986) H20(-
 0.2478) H21(-0.8219) H23(-0.8693) H24(-0.9837) H25(-1.049) H26(-0.9994) H27(-
 0.8855) H28A(-0.7184) H28B(-0.664) H28C(-0.6084) H29A(-0.3703) H29B(-0.2943)
 H29C(-0.2744) H1CL(-0.7733)
;

loop_
_space_group_symop_operation_xyz
'x, y, z'
'-x, y+1/2, -z'

loop_
_atom_site_label
_atom_site_type_symbol
_atom_site_fract_x
_atom_site_fract_y
_atom_site_fract_z
_atom_site_U_iso_or_equiv
_atom_site_adp_type
_atom_site_occupancy
_atom_site_site_symmetry_order
_atom_site_calc_flag
_atom_site_refinement_flags_posn
_atom_site_refinement_flags_adp
V V -0.34033(6) -0.28161(2) -0.55691(3) 0.01589(8) Uani 1 1 d . .
O1 O -0.2085(3) -0.20667(10) -0.55811(14) 0.0255(4) Uani 1 1 d . .
O2 O -0.4955(3) -0.27502(11) -0.45464(11) 0.0209(3) Uani 1 1 d . .
O3 O -0.2185(3) -0.34950(10) -0.63046(12) 0.0196(4) Uani 1 1 d . .
O4 O -0.5824(3) -0.26933(10) -0.63844(12) 0.0211(4) Uani 1 1 d . .
O5 O 0.1151(3) -0.48248(10) -0.42340(13) 0.0218(4) Uani 1 1 d . .
O6 O -0.0309(3) -0.47117(10) -0.73176(12) 0.0180(3) Uani 1 1 d . .
O7 O 0.3736(3) -0.44555(10) -0.52241(13) 0.0217(4) Uani 1 1 d . .
O8 O 0.2754(3) -0.54712(10) -0.74297(14) 0.0224(4) Uani 1 1 d . .
O9 O -0.7739(3) -0.20515(11) -0.36650(14) 0.0279(4) Uani 1 1 d . .
N N -0.1071(3) -0.33651(11) -0.45498(14) 0.0163(4) Uani 1 1 d . .
C1 C 0.2294(4) -0.42318(14) -0.45591(18) 0.0195(5) Uani 1 1 d . .
H1 H 0.3171 -0.3981 -0.4016 0.023 Uiso 1 1 calc R U
C2 C 0.0626(4) -0.36977(13) -0.50571(17) 0.0163(5) Uani 1 1 d . .
H2 H 0.1488 -0.3286 -0.5293 0.020 Uiso 1 1 calc R U
C3 C -0.0716(4) -0.40421(13) -0.59103(16) 0.0154(4) Uani 1 1 d . .
H3 H -0.1578 -0.4467 -0.5706 0.018 Uiso 1 1 calc R U
C4 C 0.0874(4) -0.43093(13) -0.65643(17) 0.0169(5) Uani 1 1 d . .
H4 H 0.1655 -0.3884 -0.6815 0.020 Uiso 1 1 calc R U
C5 C 0.2535(4) -0.48219(13) -0.60145(18) 0.0186(5) Uani 1 1 d . .
H5 H 0.1720 -0.5246 -0.5781 0.022 Uiso 1 1 calc R U
C6 C 0.4089(4) -0.51062(16) -0.6678(2) 0.0256(5) Uani 1 1 d . .
H6A H 0.4906 -0.4695 -0.6924 0.031 Uiso 1 1 calc R U
H6B H 0.5169 -0.5452 -0.6347 0.031 Uiso 1 1 calc R U
C7 C -0.0978(4) -0.33930(13) -0.36511(18) 0.0193(5) Uani 1 1 d . .
H7 H 0.0207 -0.3653 -0.3308 0.023 Uiso 1 1 calc R U
C8 C -0.2598(4) -0.30458(13) -0.31364(17) 0.0194(5) Uani 1 1 d . .
C9 C -0.2247(5) -0.30156(15) -0.21489(18) 0.0253(6) Uani 1 1 d . .
H9 H -0.0996 -0.3249 -0.1816 0.030 Uiso 1 1 calc R U
C10 C -0.3720(5) -0.26482(16) -0.16679(19) 0.0289(6) Uani 1 1 d . .
H10 H -0.3464 -0.2623 -0.1002 0.035 Uiso 1 1 calc R U
C11 C -0.5595(5) -0.23102(16) -0.2146(2) 0.0277(6) Uani 1 1 d . .
H11 H -0.6598 -0.2058 -0.1804 0.033 Uiso 1 1 calc R U
C12 C -0.5983(4) -0.23435(14) -0.31119(19) 0.0226(5) Uani 1 1 d . .
C13 C -0.4466(4) -0.27162(13) -0.36179(17) 0.0189(5) Uani 1 1 d . .
C14 C 0.2488(5) -0.52804(16) -0.3556(2) 0.0291(6) Uani 1 1 d . .
H14A H 0.4050 -0.5260 -0.3676 0.035 Uiso 1 1 calc R U
H14B H 0.1986 -0.5796 -0.3624 0.035 Uiso 1 1 calc R U
C15 C 0.2302(4) -0.50184(14) -0.25768(19) 0.0231(5) Uani 1 1 d . .
C16 C 0.3936(5) -0.45848(17) -0.2087(2) 0.0296(6) Uani 1 1 d . .
H16 H 0.5233 -0.4471 -0.2361 0.036 Uiso 1 1 calc R U
C17 C 0.3680(6) -0.43178(19) -0.1201(2) 0.0374(7) Uani 1 1 d . .
H17 H 0.4805 -0.4023 -0.0872 0.045 Uiso 1 1 calc R U
C18 C 0.1808(6) -0.44778(18) -0.0794(2) 0.0359(7) Uani 1 1 d . .
H18 H 0.1639 -0.4291 -0.0189 0.043 Uiso 1 1 calc R U
C19 C 0.0180(6) -0.49086(19) -0.1267(2) 0.0365(7) Uani 1 1 d . .
H19 H -0.1108 -0.5022 -0.0986 0.044 Uiso 1 1 calc R U
C20 C 0.0419(5) -0.51776(17) -0.2155(2) 0.0312(6) Uani 1 1 d . .
H20 H -0.0712 -0.5473 -0.2478 0.037 Uiso 1 1 calc R U
C21 C 0.1158(4) -0.50060(13) -0.79176(18) 0.0187(5) Uani 1 1 d . .
H21 H 0.1908 -0.4598 -0.8219 0.022 Uiso 1 1 calc R U
C22 C -0.0213(4) -0.54538(13) -0.86647(18) 0.0185(5) Uani 1 1 d . .
C23 C -0.2408(4) -0.52750(15) -0.89593(18) 0.0217(5) Uani 1 1 d . .
H23 H -0.3057 -0.4864 -0.8693 0.026 Uiso 1 1 calc R U
C24 C -0.3650(5) -0.56910(16) -0.96373(19) 0.0259(6) Uani 1 1 d . .
H24 H -0.5144 -0.5563 -0.9837 0.031 Uiso 1 1 calc R U
C25 C -0.2714(5) -0.62961(16) -1.0026(2) 0.0299(6) Uani 1 1 d . .
H25 H -0.3564 -0.6584 -1.0490 0.036 Uiso 1 1 calc R U
C26 C -0.0536(5) -0.64764(16) -0.9730(2) 0.0307(6) Uani 1 1 d . .
H26 H 0.0105 -0.6890 -0.9994 0.037 Uiso 1 1 calc R U
C27 C 0.0723(5) -0.60594(15) -0.90526(18) 0.0239(5) Uani 1 1 d . .
H27 H 0.2217 -0.6187 -0.8855 0.029 Uiso 1 1 calc R U
C28 C -0.7000(5) -0.20302(18) -0.6589(2) 0.0358(7) Uani 1 1 d . .
H28A H -0.7966 -0.2081 -0.7184 0.054 Uiso 1 1 calc R U
H28B H -0.5952 -0.1630 -0.6640 0.054 Uiso 1 1 calc R U
H28C H -0.7893 -0.1921 -0.6084 0.054 Uiso 1 1 calc R U
C29 C -0.9151(5) -0.15639(16) -0.3229(2) 0.0304(6) Uani 1 1 d . .
H29A H -1.0310 -0.1377 -0.3703 0.046 Uiso 1 1 calc R U
H29B H -0.8279 -0.1153 -0.2943 0.046 Uiso 1 1 calc R U
H29C H -0.9827 -0.1829 -0.2744 0.046 Uiso 1 1 calc R U
Cl1 Cl -0.58398(12) -0.31482(5) -0.87318(6) 0.03775(18) Uani 1 1 d . .
Cl2 Cl -0.13882(12) -0.33359(4) -0.91759(6) 0.03646(17) Uani 1 1 d . .
Cl3 Cl -0.25583(12) -0.20333(4) -0.81906(5) 0.03451(16) Uani 1 1 d . .
C1CL C -0.3036(5) -0.29814(15) -0.83476(19) 0.0281(6) Uani 1 1 d . .
H1CL H -0.2627 -0.3235 -0.7733 0.034 Uiso 1 1 calc R U

loop_
_atom_site_aniso_label
_atom_site_aniso_U_11
_atom_site_aniso_U_22
_atom_site_aniso_U_33
_atom_site_aniso_U_23
_atom_site_aniso_U_13
_atom_site_aniso_U_12
V 0.01605(17) 0.01591(18) 0.01544(18) -0.00022(16) 0.00086(14) 0.00221(15)
O1 0.0243(9) 0.0191(9) 0.0327(10) 0.0027(8) 0.0015(8) 0.0001(8)
O2 0.0195(8) 0.0270(9) 0.0162(8) -0.0047(8) 0.0018(6) 0.0036(8)
O3 0.0211(8) 0.0221(9) 0.0152(8) 0.0001(7) 0.0006(7) 0.0073(7)
O4 0.0198(8) 0.0232(9) 0.0197(8) 0.0012(7) 0.0001(7) 0.0053(7)
O5 0.0262(9) 0.0177(8) 0.0201(9) 0.0023(7) -0.0022(7) 0.0004(7)
O6 0.0170(8) 0.0206(8) 0.0165(8) -0.0037(7) 0.0020(7) 0.0010(7)
O7 0.0164(8) 0.0255(9) 0.0223(9) -0.0070(8) -0.0015(7) 0.0030(7)
O8 0.0187(8) 0.0235(9) 0.0243(9) -0.0073(8) 0.0000(7) 0.0034(7)
O9 0.0263(9) 0.0309(10) 0.0271(10) -0.0100(9) 0.0060(8) 0.0076(8)
N 0.0169(9) 0.0143(9) 0.0176(9) -0.0018(8) 0.0016(8) 0.0000(7)
C1 0.0199(12) 0.0191(11) 0.0185(12) -0.0035(10) -0.0012(10) 0.0005(9)
C2 0.0160(11) 0.0160(11) 0.0169(11) -0.0006(9) 0.0019(9) 0.0010(8)
C3 0.0166(10) 0.0140(10) 0.0152(11) 0.0009(9) 0.0000(9) 0.0035(8)
C4 0.0167(11) 0.0168(11) 0.0174(11) -0.0023(9) 0.0027(9) 0.0001(9)
C5 0.0160(11) 0.0193(11) 0.0196(12) -0.0034(10) -0.0012(9) 0.0010(9)
C6 0.0178(11) 0.0318(14) 0.0265(14) -0.0088(12) -0.0004(10) 0.0031(10)
C7 0.0214(11) 0.0163(11) 0.0194(12) -0.0008(9) -0.0007(9) -0.0028(9)
C8 0.0236(11) 0.0170(11) 0.0175(12) -0.0022(9) 0.0024(9) -0.0034(9)
C9 0.0305(13) 0.0268(13) 0.0180(12) 0.0016(10) -0.0003(11) -0.0035(10)
C10 0.0396(15) 0.0309(15) 0.0164(12) -0.0042(10) 0.0045(11) -0.0061(12)
C11 0.0344(15) 0.0257(13) 0.0247(14) -0.0082(11) 0.0108(12) -0.0053(11)
C12 0.0260(12) 0.0179(11) 0.0250(13) -0.0055(10) 0.0080(11) -0.0036(10)
C13 0.0232(11) 0.0169(12) 0.0167(11) -0.0038(9) 0.0035(9) -0.0038(9)
C14 0.0395(15) 0.0215(13) 0.0247(14) 0.0033(11) -0.0020(12) 0.0094(11)
C15 0.0280(13) 0.0197(12) 0.0208(13) 0.0069(10) -0.0004(11) 0.0047(10)
C16 0.0269(14) 0.0371(16) 0.0239(14) 0.0067(12) -0.0007(11) -0.0044(12)
C17 0.0436(18) 0.0408(17) 0.0255(15) 0.0027(13) -0.0053(13) -0.0094(14)
C18 0.0518(19) 0.0349(16) 0.0216(14) 0.0045(12) 0.0071(13) 0.0067(14)
C19 0.0338(15) 0.0439(18) 0.0335(16) 0.0150(14) 0.0113(13) 0.0016(13)
C20 0.0307(14) 0.0301(15) 0.0309(15) 0.0078(12) -0.0033(12) -0.0068(12)
C21 0.0193(11) 0.0186(11) 0.0191(12) -0.0008(10) 0.0060(9) -0.0003(9)
C22 0.0208(11) 0.0192(12) 0.0163(11) 0.0014(9) 0.0048(9) -0.0022(9)
C23 0.0235(12) 0.0218(12) 0.0204(12) -0.0010(10) 0.0056(10) -0.0003(10)
C24 0.0251(13) 0.0299(14) 0.0220(13) 0.0014(11) 0.0006(11) -0.0052(11)
C25 0.0382(16) 0.0293(14) 0.0210(13) -0.0049(11) -0.0009(12) -0.0089(12)
C26 0.0417(16) 0.0250(14) 0.0258(14) -0.0077(12) 0.0065(12) 0.0019(12)
C27 0.0283(13) 0.0238(12) 0.0199(12) -0.0014(10) 0.0046(11) 0.0021(10)
C28 0.0243(13) 0.0329(15) 0.0487(19) 0.0059(15) -0.0012(13) 0.0108(12)
C29 0.0317(15) 0.0248(14) 0.0375(16) -0.0070(12) 0.0159(13) 0.0031(11)
Cl1 0.0281(3) 0.0429(4) 0.0410(4) 0.0014(3) -0.0010(3) -0.0129(3)
Cl2 0.0357(4) 0.0344(4) 0.0399(4) 0.0084(3) 0.0073(3) 0.0004(3)
Cl3 0.0340(4) 0.0345(4) 0.0329(4) 0.0004(3) -0.0043(3) -0.0097(3)
C1CL 0.0290(13) 0.0321(16) 0.0214(12) 0.0082(11) -0.0045(10) -0.0057(11)

loop_
_atom_type_symbol
_atom_type_description
_atom_type_scat_dispersion_real
_atom_type_scat_dispersion_imag
_atom_type_scat_source
C C 0.0033 0.0016 'International Tables Vol C Tables 4.2.6.8 and 6.1.1.4'
H H 0.0000 0.0000 'International Tables Vol C Tables 4.2.6.8 and 6.1.1.4'
N N 0.0061 0.0033 'International Tables Vol C Tables 4.2.6.8 and 6.1.1.4'
O O 0.0106 0.0060 'International Tables Vol C Tables 4.2.6.8 and 6.1.1.4'
Cl Cl 0.1484 0.1585 'International Tables Vol C Tables 4.2.6.8 and 6.1.1.4'
V V 0.3005 0.5294 'International Tables Vol C Tables 4.2.6.8 and 6.1.1.4'

loop_
_geom_angle_atom_site_label_1
_geom_angle_atom_site_label_2
_geom_angle_atom_site_label_3
_geom_angle
O1 V O2 105.27(9)
O1 V O3 109.34(9)
O1 V O4 105.36(9)
O1 V N 96.56(9)
O2 V N 81.46(8)
O3 V O2 141.47(8)
O3 V N 78.31(8)
O4 V O2 92.78(8)
O4 V O3 93.95(8)
O4 V N 158.08(8)
C13 O2 V 136.54(15)
C3 O3 V 121.77(14)
C28 O4 V 126.88(18)
C1 O5 C14 113.8(2)
C21 O6 C4 110.83(18)
C1 O7 C5 111.26(18)
C21 O8 C6 112.79(19)
C12 O9 C29 117.4(2)
C2 N V 107.57(15)
C7 N V 129.97(17)
C7 N C2 122.4(2)
O5 C1 O7 112.0(2)
O5 C1 H1 109.6
O5 C1 C2 108.6(2)
O7 C1 H1 109.6
O7 C1 C2 107.4(2)
C2 C1 H1 109.6
N C2 C1 120.2(2)
N C2 H2 106.9
N C2 C3 103.13(18)
C1 C2 H2 106.9
C1 C2 C3 112.1(2)
C3 C2 H2 106.9
O3 C3 C2 106.40(19)
O3 C3 H3 109.5
O3 C3 C4 113.79(19)
C2 C3 H3 109.5
C4 C3 C2 108.04(19)
C4 C3 H3 109.5
O6 C4 C3 109.45(19)
O6 C4 H4 110.2
O6 C4 C5 108.55(19)
C3 C4 H4 110.2
C3 C4 C5 108.2(2)
C5 C4 H4 110.2
O7 C5 C4 111.37(19)
O7 C5 H5 108.8
O7 C5 C6 110.95(19)
C4 C5 H5 108.8
C6 C5 C4 108.2(2)
C6 C5 H5 108.8
O8 C6 C5 106.9(2)
O8 C6 H6A 110.3
O8 C6 H6B 110.3
C5 C6 H6A 110.3
C5 C6 H6B 110.3
H6A C6 H6B 108.6
N C7 H7 118.5
N C7 C8 123.1(2)
C8 C7 H7 118.5
C9 C8 C7 120.1(2)
C13 C8 C7 120.2(2)
C13 C8 C9 119.6(2)
C8 C9 H9 120.1
C10 C9 C8 119.9(3)
C10 C9 H9 120.1
C9 C10 H10 119.5
C9 C10 C11 120.9(2)
C11 C10 H10 119.5
C10 C11 H11 120.0
C12 C11 C10 120.0(3)
C12 C11 H11 120.0
O9 C12 C11 126.4(2)
O9 C12 C13 113.9(2)
C11 C12 C13 119.6(3)
O2 C13 C8 123.0(2)
O2 C13 C12 117.1(2)
C8 C13 C12 119.9(2)
O5 C14 H14A 109.6
O5 C14 H14B 109.6
O5 C14 C15 110.1(2)
H14A C14 H14B 108.2
C15 C14 H14A 109.6
C15 C14 H14B 109.6
C16 C15 C14 121.3(3)
C16 C15 C20 118.4(3)
C20 C15 C14 120.2(3)
C15 C16 H16 119.8
C17 C16 C15 120.4(3)
C17 C16 H16 119.8
C16 C17 H17 119.8
C18 C17 C16 120.5(3)
C18 C17 H17 119.8
C17 C18 H18 120.1
C19 C18 C17 119.9(3)
C19 C18 H18 120.1
C18 C19 H19 119.9
C18 C19 C20 120.1(3)
C20 C19 H19 119.9
C15 C20 H20 119.6
C19 C20 C15 120.7(3)
C19 C20 H20 119.6
O6 C21 H21 109.7
O6 C21 C22 107.33(19)
O8 C21 O6 112.0(2)
O8 C21 H21 109.7
O8 C21 C22 108.3(2)
C22 C21 H21 109.7
C23 C22 C21 121.0(2)
C27 C22 C21 119.5(2)
C27 C22 C23 119.5(2)
C22 C23 H23 119.7
C24 C23 C22 120.5(3)
C24 C23 H23 119.7
C23 C24 H24 120.0
C23 C24 C25 120.0(3)
C25 C24 H24 120.0
C24 C25 H25 120.2
C26 C25 C24 119.5(3)
C26 C25 H25 120.2
C25 C26 H26 119.6
C25 C26 C27 120.8(3)
C27 C26 H26 119.6
C22 C27 H27 120.1
C26 C27 C22 119.7(3)
C26 C27 H27 120.1
O4 C28 H28A 109.5
O4 C28 H28B 109.5
O4 C28 H28C 109.5
H28A C28 H28B 109.5
H28A C28 H28C 109.5
H28B C28 H28C 109.5
O9 C29 H29A 109.5
O9 C29 H29B 109.5
O9 C29 H29C 109.5
H29A C29 H29B 109.5
H29A C29 H29C 109.5
H29B C29 H29C 109.5
Cl1 C1CL Cl2 109.75(16)
Cl1 C1CL Cl3 110.41(15)
Cl1 C1CL H1CL 108.8
Cl2 C1CL H1CL 108.8
Cl3 C1CL Cl2 110.19(14)
Cl3 C1CL H1CL 108.8

loop_
_geom_bond_atom_site_label_1
_geom_bond_atom_site_label_2
_geom_bond_distance
V O1 1.5875(19)
V O2 1.8473(16)
V O3 1.8428(17)
V O4 1.7815(18)
V N 2.157(2)
O2 C13 1.331(3)
O3 C3 1.412(3)
O4 C28 1.418(3)
O5 C1 1.398(3)
O5 C14 1.451(3)
O6 C4 1.427(3)
O6 C21 1.423(3)
O7 C1 1.436(3)
O7 C5 1.437(3)
O8 C6 1.433(3)
O8 C21 1.410(3)
O9 C12 1.361(3)
O9 C29 1.435(3)
N C2 1.469(3)
N C7 1.285(3)
C1 H1 1.0000
C1 C2 1.522(3)
C2 H2 1.0000
C2 C3 1.522(3)
C3 H3 1.0000
C3 C4 1.512(3)
C4 H4 1.0000
C4 C5 1.525(3)
C5 H5 1.0000
C5 C6 1.516(3)
C6 H6A 0.9900
C6 H6B 0.9900
C7 H7 0.9500
C7 C8 1.451(3)
C8 C9 1.408(3)
C8 C13 1.394(4)
C9 H9 0.9500
C9 C10 1.374(4)
C10 H10 0.9500
C10 C11 1.402(4)
C11 H11 0.9500
C11 C12 1.379(4)
C12 C13 1.419(3)
C14 H14A 0.9900
C14 H14B 0.9900
C14 C15 1.503(4)
C15 C16 1.393(4)
C15 C20 1.395(4)
C16 H16 0.9500
C16 C17 1.390(4)
C17 H17 0.9500
C17 C18 1.378(5)
C18 H18 0.9500
C18 C19 1.377(5)
C19 H19 0.9500
C19 C20 1.390(5)
C20 H20 0.9500
C21 H21 1.0000
C21 C22 1.515(4)
C22 C23 1.392(4)
C22 C27 1.391(3)
C23 H23 0.9500
C23 C24 1.384(4)
C24 H24 0.9500
C24 C25 1.391(4)
C25 H25 0.9500
C25 C26 1.384(4)
C26 H26 0.9500
C26 C27 1.389(4)
C27 H27 0.9500
C28 H28A 0.9800
C28 H28B 0.9800
C28 H28C 0.9800
C29 H29A 0.9800
C29 H29B 0.9800
C29 H29C 0.9800
Cl1 C1CL 1.758(3)
Cl2 C1CL 1.772(3)
Cl3 C1CL 1.763(3)
C1CL H1CL 1.0000

loop_
_geom_hbond_atom_site_label_D
_geom_hbond_atom_site_label_H
_geom_hbond_atom_site_label_A
_geom_hbond_distance_DH
_geom_hbond_distance_HA
_geom_hbond_distance_DA
_geom_hbond_angle_DHA
C1CL H1CL O3 1.00 2.09 3.061(3) 163.4
